data_4067054
loop_
_publ_author_name
'Li, Ling'
'Jiao, Yunzhe'
'Brennessel, William W.'
'Jones, William D.'

_publ_section_title
;
 Reactivity and Regioselectivity of Insertion of Unsaturated Molecules
 into M&#x2212;C (M = Ir, Rh) Bonds of Cyclometalated Complexes
;
_journal_issue 20
_journal_name_full Organometallics
_journal_page_first 4593
_journal_paper_doi 10.1021/om100796q
_journal_volume 29
_journal_year 2010
_chemical_formula_moiety 'C68 H70 Ir2 N2'
_chemical_formula_sum 'C68 H70 Ir2 N2'
_chemical_formula_weight 1299.66
_chemical_name_common jonll10
_chemical_name_systematic
; 
 ? 
;
_space_group_IT_number 88
_symmetry_cell_setting tetragonal
_symmetry_space_group_name_Hall '-I 4ad'
_symmetry_space_group_name_H-M 'I 41/a :2'
_atom_sites_solution_hydrogens geom
_atom_sites_solution_primary direct
_atom_sites_solution_secondary difmap
_audit_creation_method SHELXL-97
_cell_angle_alpha 90.00
_cell_angle_beta 90.00
_cell_angle_gamma 90.00
_cell_formula_units_Z 8
_cell_length_a 20.891(3)
_cell_length_b 20.891(3)
_cell_length_c 34.563(4)
_cell_measurement_reflns_used 4015
_cell_measurement_temperature 173.0(5)
_cell_measurement_theta_max 25.78
_cell_measurement_theta_min 2.26
_cell_volume 15084(4)
_computing_cell_refinement 'SAINT (Bruker, 2006)'
_computing_data_collection 'APEX2 (Bruker, 2006)'
_computing_data_reduction 'SAINT (Bruker, 2006)'
_computing_molecular_graphics 'SHELXTL (Bruker, 2000)'
_computing_publication_material 'SHELXTL (Bruker, 2000)'
_computing_structure_refinement 'SHELXL-97 (Sheldrick, 1997)'
_computing_structure_solution 'SIR97 (Altomare et al., 1999)'
_diffrn_ambient_temperature 173.0(5)
_diffrn_measured_fraction_theta_full 1.000
_diffrn_measured_fraction_theta_max 1.000
_diffrn_measurement_device_type 'Bruker SMART APEX II CCD Platform'
_diffrn_measurement_method 'area detector, \w scans per \f'
_diffrn_radiation_monochromator graphite
_diffrn_radiation_source 'fine-focus sealed tube'
_diffrn_radiation_type MoK\a
_diffrn_radiation_wavelength 0.71073
_diffrn_reflns_av_R_equivalents 0.0569
_diffrn_reflns_av_sigmaI/netI 0.0316
_diffrn_reflns_limit_h_max 26
_diffrn_reflns_limit_h_min -26
_diffrn_reflns_limit_k_max 26
_diffrn_reflns_limit_k_min -26
_diffrn_reflns_limit_l_max 43
_diffrn_reflns_limit_l_min -43
_diffrn_reflns_number 91015
_diffrn_reflns_theta_full 26.37
_diffrn_reflns_theta_max 26.37
_diffrn_reflns_theta_min 1.81
_diffrn_standards_number 0
_exptl_absorpt_coefficient_mu 3.557
_exptl_absorpt_correction_T_max 0.8708
_exptl_absorpt_correction_T_min 0.5669
_exptl_absorpt_correction_type multi-scan
_exptl_absorpt_process_details 'SADABS (Blessing, 1995)'
_exptl_crystal_colour yellow-orange
_exptl_crystal_density_diffrn 1.145
_exptl_crystal_density_method 'not measured'
_exptl_crystal_description plate
_exptl_crystal_F_000 5168
_exptl_crystal_size_max 0.18
_exptl_crystal_size_mid 0.14
_exptl_crystal_size_min 0.04
_refine_diff_density_max 4.985
_refine_diff_density_min -2.124
_refine_diff_density_rms 0.152
_refine_ls_extinction_method none
_refine_ls_goodness_of_fit_ref 1.089
_refine_ls_hydrogen_treatment constr
_refine_ls_matrix_type full
_refine_ls_number_parameters 331
_refine_ls_number_reflns 7728
_refine_ls_number_restraints 0
_refine_ls_restrained_S_all 1.089
_refine_ls_R_factor_all 0.0993
_refine_ls_R_factor_gt 0.0738
_refine_ls_shift/su_max 0.001
_refine_ls_shift/su_mean 0.000
_refine_ls_structure_factor_coef Fsqd
_refine_ls_weighting_details 'calc w=1/[\s^2^(Fo^2^)+(0.1031P)^2^+139.3253P] where P=(Fo^2^+2Fc^2^)/3'
_refine_ls_weighting_scheme calc
_refine_ls_wR_factor_gt 0.1996
_refine_ls_wR_factor_ref 0.2137
_reflns_number_gt 5367
_reflns_number_total 7728
_reflns_threshold_expression >2sigma(I)
_cod_data_source_file om100796q_si_003.cif
_cod_data_source_block 1f
_cod_original_cell_volume 15084(3)
_cod_original_sg_symbol_H-M 'I 41/a'
_cod_database_code 4067054

loop_
_symmetry_equiv_pos_as_xyz
'x, y, z'
'-x+1/2, -y, z+1/2'
'-y+3/4, x+1/4, z+1/4'
'y+3/4, -x+3/4, z+3/4'
'x+1/2, y+1/2, z+1/2'
'-x+1, -y+1/2, z+1'
'-y+5/4, x+3/4, z+3/4'
'y+5/4, -x+5/4, z+5/4'
'-x, -y, -z'
'x-1/2, y, -z-1/2'
'y-3/4, -x-1/4, -z-1/4'
'-y-3/4, x-3/4, -z-3/4'
'-x+1/2, -y+1/2, -z+1/2'
'x, y+1/2, -z'
'y-1/4, -x+1/4, -z+1/4'
'-y-1/4, x-1/4, -z-1/4'

loop_
_atom_site_label
_atom_site_type_symbol
_atom_site_fract_x
_atom_site_fract_y
_atom_site_fract_z
_atom_site_U_iso_or_equiv
_atom_site_adp_type
_atom_site_occupancy
_atom_site_symmetry_multiplicity
_atom_site_calc_flag
_atom_site_refinement_flags
Ir1 Ir 0.73470(2) -0.05499(2) 0.378658(10) 0.06441(19) Uani 1 1 d .
N1 N 0.7054(5) -0.0103(5) 0.4289(3) 0.076(2) Uani 1 1 d .
C1 C 0.8066(5) -0.0849(5) 0.4168(2) 0.057(2) Uani 1 1 d .
C2 C 0.8374(5) -0.0537(5) 0.3848(3) 0.059(2) Uani 1 1 d .
C3 C 0.8148(5) 0.0091(5) 0.3745(3) 0.066(3) Uani 1 1 d .
H3A H 0.8251 0.0202 0.3471 0.080 Uiso 1 1 calc R
C4 C 0.8209(6) 0.0657(5) 0.4010(3) 0.070(3) Uani 1 1 d .
C5 C 0.8667(7) 0.1110(7) 0.3898(4) 0.096(4) Uani 1 1 d .
H5A H 0.8899 0.1058 0.3664 0.115 Uiso 1 1 calc R
C6 C 0.8777(9) 0.1638(8) 0.4135(5) 0.118(5) Uani 1 1 d .
H6A H 0.9078 0.1957 0.4063 0.141 Uiso 1 1 calc R
C7 C 0.8434(10) 0.1689(8) 0.4481(5) 0.119(6) Uani 1 1 d .
H7A H 0.8532 0.2031 0.4652 0.143 Uiso 1 1 calc R
C8 C 0.7977(9) 0.1279(7) 0.4581(4) 0.105(5) Uani 1 1 d .
H8A H 0.7737 0.1346 0.4811 0.126 Uiso 1 1 calc R
C9 C 0.7855(7) 0.0756(6) 0.4351(3) 0.083(4) Uani 1 1 d .
C10 C 0.7321(6) 0.0360(6) 0.4474(4) 0.084(3) Uani 1 1 d .
H10A H 0.7148 0.0453 0.4722 0.101 Uiso 1 1 calc R
C11 C 0.7291(5) -0.0926(5) 0.3189(3) 0.066(3) Uani 1 1 d .
C12 C 0.6877(5) -0.0387(6) 0.3217(3) 0.069(3) Uani 1 1 d .
C13 C 0.6403(6) -0.0531(7) 0.3499(3) 0.081(3) Uani 1 1 d .
C14 C 0.6517(6) -0.1190(6) 0.3631(3) 0.081(3) Uani 1 1 d .
C15 C 0.7067(6) -0.1417(6) 0.3450(3) 0.078(3) Uani 1 1 d .
C16 C 0.7807(6) -0.0968(6) 0.2894(3) 0.077(3) Uani 1 1 d .
H16A H 0.7627 -0.1120 0.2649 0.115 Uiso 1 1 calc R
H16B H 0.8136 -0.1269 0.2983 0.115 Uiso 1 1 calc R
H16C H 0.7999 -0.0545 0.2856 0.115 Uiso 1 1 calc R
C17 C 0.6912(6) 0.0200(6) 0.2978(3) 0.077(3) Uani 1 1 d .
H17A H 0.6717 0.0118 0.2725 0.115 Uiso 1 1 calc R
H17B H 0.7361 0.0323 0.2943 0.115 Uiso 1 1 calc R
H17C H 0.6681 0.0547 0.3108 0.115 Uiso 1 1 calc R
C18 C 0.5836(6) -0.0114(8) 0.3583(4) 0.099(4) Uani 1 1 d .
H18A H 0.5530 -0.0143 0.3369 0.148 Uiso 1 1 calc R
H18B H 0.5977 0.0331 0.3612 0.148 Uiso 1 1 calc R
H18C H 0.5630 -0.0257 0.3823 0.148 Uiso 1 1 calc R
C19 C 0.6045(6) -0.1546(8) 0.3874(4) 0.099(5) Uani 1 1 d .
H19A H 0.5706 -0.1719 0.3708 0.148 Uiso 1 1 calc R
H19B H 0.5857 -0.1254 0.4065 0.148 Uiso 1 1 calc R
H19C H 0.6261 -0.1898 0.4008 0.148 Uiso 1 1 calc R
C20 C 0.7338(7) -0.2088(6) 0.3485(4) 0.092(4) Uani 1 1 d .
H20A H 0.7096 -0.2378 0.3316 0.138 Uiso 1 1 calc R
H20B H 0.7302 -0.2234 0.3753 0.138 Uiso 1 1 calc R
H20C H 0.7789 -0.2086 0.3407 0.138 Uiso 1 1 calc R
C21 C 0.8118(5) -0.1154(5) 0.4503(2) 0.060(2) Uani 1 1 d .
H21A H 0.7750 -0.1375 0.4593 0.072 Uiso 1 1 calc R
C22 C 0.8670(5) -0.1178(5) 0.4736(3) 0.063(2) Uani 1 1 d .
C23 C 0.9230(6) -0.0855(6) 0.4641(3) 0.080(3) Uani 1 1 d .
H23A H 0.9245 -0.0601 0.4413 0.097 Uiso 1 1 calc R
C24 C 0.9787(6) -0.0902(8) 0.4882(3) 0.095(4) Uani 1 1 d .
H24A H 1.0152 -0.0643 0.4832 0.113 Uiso 1 1 calc R
C25 C 0.9788(7) -0.1333(8) 0.5192(4) 0.100(5) Uani 1 1 d .
H25A H 1.0169 -0.1416 0.5333 0.119 Uiso 1 1 calc R
C26 C 0.9217(8) -0.1637(7) 0.5289(3) 0.095(4) Uani 1 1 d .
H26A H 0.9210 -0.1892 0.5517 0.113 Uiso 1 1 calc R
C27 C 0.8653(6) -0.1589(4) 0.5071(3) 0.071(3) Uani 1 1 d .
H27A H 0.8277 -0.1817 0.5141 0.086 Uiso 1 1 calc R
C28 C 0.8818(4) -0.0916(5) 0.3600(2) 0.054(2) Uani 1 1 d .
C29 C 0.9193(5) -0.0592(5) 0.3328(3) 0.067(3) Uani 1 1 d .
H29A H 0.9167 -0.0140 0.3306 0.080 Uiso 1 1 calc R
C30 C 0.9607(5) -0.0941(6) 0.3089(3) 0.074(3) Uani 1 1 d .
H30A H 0.9860 -0.0720 0.2904 0.089 Uiso 1 1 calc R
C31 C 0.9656(5) -0.1617(6) 0.3119(3) 0.070(3) Uani 1 1 d .
H31A H 0.9934 -0.1854 0.2955 0.084 Uiso 1 1 calc R
C32 C 0.9281(5) -0.1918(5) 0.3398(3) 0.068(3) Uani 1 1 d .
H32A H 0.9298 -0.2371 0.3422 0.081 Uiso 1 1 calc R
C33 C 0.8888(5) -0.1579(5) 0.3639(3) 0.063(2) Uani 1 1 d .
H33A H 0.8659 -0.1797 0.3836 0.076 Uiso 1 1 calc R
C34 C 0.6538(6) -0.0423(8) 0.4498(3) 0.091(4) Uani 1 1 d .
H34B H 0.6444 -0.0186 0.4736 0.136 Uiso 1 1 calc R
H34C H 0.6669 -0.0860 0.4563 0.136 Uiso 1 1 calc R
H34D H 0.6154 -0.0437 0.4335 0.136 Uiso 1 1 calc R

loop_
_atom_site_aniso_label
_atom_site_aniso_U_11
_atom_site_aniso_U_22
_atom_site_aniso_U_33
_atom_site_aniso_U_23
_atom_site_aniso_U_13
_atom_site_aniso_U_12
Ir1 0.0706(3) 0.0878(3) 0.0349(2) 0.00662(16) -0.01176(15) -0.0111(2)
N1 0.083(6) 0.098(7) 0.048(5) -0.002(5) -0.016(4) 0.004(5)
C1 0.060(5) 0.075(6) 0.037(4) -0.006(4) -0.010(4) -0.006(5)
C2 0.061(6) 0.064(6) 0.052(5) 0.005(4) -0.009(4) -0.023(5)
C3 0.075(7) 0.075(6) 0.049(5) 0.002(4) -0.025(5) 0.007(5)
C4 0.087(8) 0.066(6) 0.058(6) -0.002(5) -0.023(5) -0.002(6)
C5 0.118(11) 0.094(9) 0.075(8) -0.002(7) -0.042(8) 0.000(8)
C6 0.144(14) 0.101(11) 0.108(12) -0.009(9) -0.043(11) -0.021(10)
C7 0.189(18) 0.089(10) 0.080(10) -0.028(8) -0.027(11) -0.001(11)
C8 0.162(15) 0.076(9) 0.075(8) -0.012(7) -0.047(9) 0.002(9)
C9 0.114(10) 0.080(8) 0.054(6) -0.015(5) -0.031(6) 0.022(7)
C10 0.093(9) 0.101(9) 0.057(6) 0.002(6) -0.002(6) 0.008(8)
C11 0.077(7) 0.080(7) 0.042(5) 0.005(4) -0.017(4) -0.006(6)
C12 0.076(7) 0.092(8) 0.040(5) 0.007(5) -0.014(4) -0.008(6)
C13 0.076(7) 0.113(10) 0.054(6) -0.003(6) -0.010(5) -0.023(7)
C14 0.087(8) 0.103(9) 0.052(6) 0.020(6) -0.009(6) -0.034(7)
C15 0.095(9) 0.097(8) 0.043(5) 0.009(5) -0.023(5) -0.023(7)
C16 0.107(9) 0.082(7) 0.042(5) -0.010(5) -0.016(5) 0.002(6)
C17 0.084(8) 0.089(8) 0.058(6) 0.012(5) -0.013(5) -0.004(6)
C18 0.077(8) 0.149(13) 0.069(7) 0.015(8) -0.015(6) 0.015(8)
C19 0.070(7) 0.153(13) 0.072(7) 0.030(8) -0.027(6) -0.046(8)
C20 0.121(11) 0.079(8) 0.077(8) 0.016(6) -0.032(7) -0.016(8)
C21 0.076(6) 0.064(6) 0.041(4) -0.011(4) -0.002(4) 0.003(5)
C22 0.074(7) 0.067(6) 0.048(5) -0.011(4) 0.002(4) 0.015(5)
C23 0.076(7) 0.116(10) 0.050(6) -0.012(6) -0.003(5) -0.011(7)
C24 0.086(9) 0.140(12) 0.057(7) -0.022(7) 0.008(6) -0.007(8)
C25 0.090(9) 0.150(13) 0.059(7) -0.039(8) -0.024(6) 0.038(9)
C26 0.121(11) 0.114(11) 0.049(6) -0.009(6) -0.010(7) 0.003(9)
C27 0.128(10) 0.048(5) 0.038(5) -0.004(4) -0.003(5) 0.009(6)
C28 0.055(5) 0.075(6) 0.032(4) -0.004(4) 0.004(3) -0.010(4)
C29 0.069(6) 0.073(7) 0.057(5) 0.003(5) -0.007(5) -0.013(5)
C30 0.076(7) 0.096(8) 0.051(6) 0.014(5) -0.001(5) -0.009(6)
C31 0.078(7) 0.086(8) 0.046(5) -0.002(5) -0.009(5) 0.022(6)
C32 0.088(7) 0.068(6) 0.047(5) 0.002(4) -0.016(5) -0.009(5)
C33 0.073(6) 0.079(7) 0.037(4) 0.009(4) -0.005(4) -0.014(5)
C34 0.073(7) 0.153(12) 0.046(5) -0.001(7) -0.003(5) 0.008(8)

loop_
_atom_type_symbol
_atom_type_description
_atom_type_scat_dispersion_real
_atom_type_scat_dispersion_imag
_atom_type_scat_source
C C 0.0033 0.0016 'International Tables Vol C Tables 4.2.6.8 and 6.1.1.4'
H H 0.0000 0.0000 'International Tables Vol C Tables 4.2.6.8 and 6.1.1.4'
N N 0.0061 0.0033 'International Tables Vol C Tables 4.2.6.8 and 6.1.1.4'
Ir Ir -1.4442 7.9887 'International Tables Vol C Tables 4.2.6.8 and 6.1.1.4'

loop_
_geom_angle_atom_site_label_1
_geom_angle_atom_site_label_2
_geom_angle_atom_site_label_3
_geom_angle
N1 Ir1 C1 79.6(4)
N1 Ir1 C3 90.3(4)
C1 Ir1 C3 70.7(4)
N1 Ir1 C2 101.9(4)
C1 Ir1 C2 39.5(3)
C3 Ir1 C2 39.1(4)
N1 Ir1 C13 96.1(4)
C1 Ir1 C13 158.3(4)
C3 Ir1 C13 130.9(4)
C2 Ir1 C13 158.8(4)
N1 Ir1 C11 158.4(4)
C1 Ir1 C11 121.3(4)
C3 Ir1 C11 101.6(4)
C2 Ir1 C11 98.6(4)
C13 Ir1 C11 62.5(4)
N1 Ir1 C12 122.9(4)
C1 Ir1 C12 156.8(4)
C3 Ir1 C12 100.9(4)
C2 Ir1 C12 121.6(4)
C13 Ir1 C12 37.4(4)
C11 Ir1 C12 37.4(4)
N1 Ir1 C15 136.7(4)
C1 Ir1 C15 105.9(4)
C3 Ir1 C15 132.5(4)
C2 Ir1 C15 108.8(4)
C13 Ir1 C15 63.0(5)
C11 Ir1 C15 38.0(4)
C12 Ir1 C15 63.1(4)
N1 Ir1 C14 103.9(4)
C1 Ir1 C14 121.6(4)
C3 Ir1 C14 162.4(4)
C2 Ir1 C14 142.7(5)
C13 Ir1 C14 38.5(5)
C11 Ir1 C14 61.7(4)
C12 Ir1 C14 62.7(4)
C15 Ir1 C14 36.1(5)
C10 N1 C34 114.6(10)
C10 N1 Ir1 129.0(9)
C34 N1 Ir1 115.4(8)
C21 C1 C2 148.6(10)
C21 C1 Ir1 138.8(8)
C2 C1 Ir1 72.6(5)
C1 C2 C3 117.2(10)
C1 C2 C28 118.7(9)
C3 C2 C28 123.1(9)
C1 C2 Ir1 67.9(5)
C3 C2 Ir1 70.2(6)
C28 C2 Ir1 123.8(6)
C2 C3 C4 122.8(8)
C2 C3 Ir1 70.7(6)
C4 C3 Ir1 121.2(8)
C2 C3 H3A 112.1
C4 C3 H3A 112.1
Ir1 C3 H3A 112.1
C5 C4 C9 119.4(11)
C5 C4 C3 115.0(11)
C9 C4 C3 125.5(11)
C6 C5 C4 119.0(15)
C6 C5 H5A 120.5
C4 C5 H5A 120.5
C5 C6 C7 118.6(16)
C5 C6 H6A 120.7
C7 C6 H6A 120.7
C8 C7 C6 122.9(14)
C8 C7 H7A 118.6
C6 C7 H7A 118.6
C7 C8 C9 119.6(16)
C7 C8 H8A 120.2
C9 C8 H8A 120.2
C8 C9 C4 120.3(14)
C8 C9 C10 115.2(13)
C4 C9 C10 124.4(11)
N1 C10 C9 128.0(12)
N1 C10 H10A 116.0
C9 C10 H10A 116.0
C12 C11 C15 108.8(10)
C12 C11 C16 122.4(9)
C15 C11 C16 128.4(11)
C12 C11 Ir1 71.8(6)
C15 C11 Ir1 71.7(6)
C16 C11 Ir1 128.5(7)
C13 C12 C11 107.6(10)
C13 C12 C17 126.3(12)
C11 C12 C17 125.9(10)
C13 C12 Ir1 70.7(6)
C11 C12 Ir1 70.8(5)
C17 C12 Ir1 126.8(7)
C12 C13 C14 107.3(11)
C12 C13 C18 124.1(12)
C14 C13 C18 127.8(11)
C12 C13 Ir1 71.9(6)
C14 C13 Ir1 72.4(7)
C18 C13 Ir1 129.0(9)
C15 C14 C13 108.3(10)
C15 C14 C19 129.0(13)
C13 C14 C19 122.2(13)
C15 C14 Ir1 71.0(7)
C13 C14 Ir1 69.1(6)
C19 C14 Ir1 132.0(8)
C14 C15 C11 107.9(11)
C14 C15 C20 126.0(11)
C11 C15 C20 125.8(12)
C14 C15 Ir1 72.9(7)
C11 C15 Ir1 70.4(6)
C20 C15 Ir1 127.8(7)
C11 C16 H16A 109.5
C11 C16 H16B 109.5
H16A C16 H16B 109.5
C11 C16 H16C 109.5
H16A C16 H16C 109.5
H16B C16 H16C 109.5
C12 C17 H17A 109.5
C12 C17 H17B 109.5
H17A C17 H17B 109.5
C12 C17 H17C 109.5
H17A C17 H17C 109.5
H17B C17 H17C 109.5
C13 C18 H18A 109.5
C13 C18 H18B 109.5
H18A C18 H18B 109.5
C13 C18 H18C 109.5
H18A C18 H18C 109.5
H18B C18 H18C 109.5
C14 C19 H19A 109.5
C14 C19 H19B 109.5
H19A C19 H19B 109.5
C14 C19 H19C 109.5
H19A C19 H19C 109.5
H19B C19 H19C 109.5
C15 C20 H20A 109.5
C15 C20 H20B 109.5
H20A C20 H20B 109.5
C15 C20 H20C 109.5
H20A C20 H20C 109.5
H20B C20 H20C 109.5
C1 C21 C22 125.7(10)
C1 C21 H21A 117.1
C22 C21 H21A 117.1
C23 C22 C21 122.5(10)
C23 C22 C27 120.0(10)
C21 C22 C27 117.4(10)
C22 C23 C24 120.9(12)
C22 C23 H23A 119.6
C24 C23 H23A 119.6
C25 C24 C23 119.2(13)
C25 C24 H24A 120.4
C23 C24 H24A 120.4
C26 C25 C24 118.6(12)
C26 C25 H25A 120.7
C24 C25 H25A 120.7
C25 C26 C27 123.8(12)
C25 C26 H26A 118.1
C27 C26 H26A 118.1
C26 C27 C22 117.0(12)
C26 C27 H27A 121.5
C22 C27 H27A 121.5
C33 C28 C29 118.9(9)
C33 C28 C2 122.5(8)
C29 C28 C2 118.6(9)
C28 C29 C30 119.5(10)
C28 C29 H29A 120.3
C30 C29 H29A 120.3
C29 C30 C31 121.3(10)
C29 C30 H30A 119.4
C31 C30 H30A 119.4
C32 C31 C30 117.2(10)
C32 C31 H31A 121.4
C30 C31 H31A 121.4
C33 C32 C31 121.7(10)
C33 C32 H32A 119.1
C31 C32 H32A 119.1
C32 C33 C28 121.2(9)
C32 C33 H33A 119.4
C28 C33 H33A 119.4
N1 C34 H34B 109.5
N1 C34 H34C 109.5
H34B C34 H34C 109.5
N1 C34 H34D 109.5
H34B C34 H34D 109.5
H34C C34 H34D 109.5

loop_
_geom_bond_atom_site_label_1
_geom_bond_atom_site_label_2
_geom_bond_distance
Ir1 N1 2.063(10)
Ir1 C1 2.093(9)
Ir1 C3 2.148(12)
Ir1 C2 2.155(10)
Ir1 C13 2.210(11)
Ir1 C11 2.212(10)
Ir1 C12 2.225(9)
Ir1 C15 2.229(11)
Ir1 C14 2.254(11)
N1 C10 1.287(16)
N1 C34 1.461(15)
C1 C21 1.325(13)
C1 C2 1.435(13)
C2 C3 1.439(14)
C2 C28 1.490(14)
C3 C4 1.500(14)
C3 H3A 1.0000
C4 C5 1.398(18)
C4 C9 1.409(17)
C5 C6 1.394(19)
C5 H5A 0.9500
C6 C7 1.40(2)
C6 H6A 0.9500
C7 C8 1.33(2)
C7 H7A 0.9500
C8 C9 1.375(16)
C8 H8A 0.9500
C9 C10 1.452(19)
C10 H10A 0.9500
C11 C12 1.423(16)
C11 C15 1.445(15)
C11 C16 1.487(15)
C12 C13 1.421(15)
C12 C17 1.480(15)
C13 C14 1.471(18)
C13 C18 1.498(18)
C14 C15 1.390(18)
C14 C19 1.494(16)
C15 C20 1.517(17)
C16 H16A 0.9800
C16 H16B 0.9800
C16 H16C 0.9800
C17 H17A 0.9800
C17 H17B 0.9800
C17 H17C 0.9800
C18 H18A 0.9800
C18 H18B 0.9800
C18 H18C 0.9800
C19 H19A 0.9800
C19 H19B 0.9800
C19 H19C 0.9800
C20 H20A 0.9800
C20 H20B 0.9800
C20 H20C 0.9800
C21 C22 1.410(14)
C21 H21A 0.9500
C22 C23 1.389(15)
C22 C27 1.442(14)
C23 C24 1.434(17)
C23 H23A 0.9500
C24 C25 1.40(2)
C24 H24A 0.9500
C25 C26 1.39(2)
C25 H25A 0.9500
C26 C27 1.404(17)
C26 H26A 0.9500
C27 H27A 0.9500
C28 C33 1.399(14)
C28 C29 1.399(13)
C29 C30 1.400(15)
C29 H29A 0.9500
C30 C31 1.421(16)
C30 H30A 0.9500
C31 C32 1.394(15)
C31 H31A 0.9500
C32 C33 1.367(15)
C32 H32A 0.9500
C33 H33A 0.9500
C34 H34B 0.9800
C34 H34C 0.9800
C34 H34D 0.9800

loop_
_geom_torsion_atom_site_label_1
_geom_torsion_atom_site_label_2
_geom_torsion_atom_site_label_3
_geom_torsion_atom_site_label_4
_geom_torsion
C1 Ir1 N1 C10 68.0(11)
C3 Ir1 N1 C10 -2.3(11)
C2 Ir1 N1 C10 35.3(11)
C13 Ir1 N1 C10 -133.5(11)
C11 Ir1 N1 C10 -126.1(13)
C12 Ir1 N1 C10 -105.5(11)
C15 Ir1 N1 C10 170.1(10)
C14 Ir1 N1 C10 -171.8(10)
C1 Ir1 N1 C34 -100.3(8)
C3 Ir1 N1 C34 -170.6(8)
C2 Ir1 N1 C34 -133.0(8)
C13 Ir1 N1 C34 58.2(8)
C11 Ir1 N1 C34 65.6(14)
C12 Ir1 N1 C34 86.2(9)
C15 Ir1 N1 C34 1.9(11)
C14 Ir1 N1 C34 20.0(9)
N1 Ir1 C1 C21 56.7(11)
C3 Ir1 C1 C21 150.7(12)
C2 Ir1 C1 C21 -179.7(14)
C13 Ir1 C1 C21 -23.4(19)
C11 Ir1 C1 C21 -117.3(11)
C12 Ir1 C1 C21 -137.3(11)
C15 Ir1 C1 C21 -79.2(11)
C14 Ir1 C1 C21 -43.4(13)
N1 Ir1 C1 C2 -123.7(6)
C3 Ir1 C1 C2 -29.7(6)
C13 Ir1 C1 C2 156.3(11)
C11 Ir1 C1 C2 62.3(7)
C12 Ir1 C1 C2 42.4(12)
C15 Ir1 C1 C2 100.5(6)
C14 Ir1 C1 C2 136.3(6)
C21 C1 C2 C3 -128.7(17)
Ir1 C1 C2 C3 51.7(7)
C21 C1 C2 C28 62(2)
Ir1 C1 C2 C28 -117.6(8)
C21 C1 C2 Ir1 179.6(18)
N1 Ir1 C2 C1 56.8(6)
C3 Ir1 C2 C1 132.1(8)
C13 Ir1 C2 C1 -155.7(11)
C11 Ir1 C2 C1 -130.1(6)
C12 Ir1 C2 C1 -161.8(6)
C15 Ir1 C2 C1 -92.4(6)
C14 Ir1 C2 C1 -76.4(8)
N1 Ir1 C2 C3 -75.4(6)
C1 Ir1 C2 C3 -132.1(8)
C13 Ir1 C2 C3 72.2(14)
C11 Ir1 C2 C3 97.8(6)
C12 Ir1 C2 C3 66.1(7)
C15 Ir1 C2 C3 135.5(6)
C14 Ir1 C2 C3 151.4(6)
N1 Ir1 C2 C28 167.4(8)
C1 Ir1 C2 C28 110.6(10)
C3 Ir1 C2 C28 -117.3(10)
C13 Ir1 C2 C28 -45.1(16)
C11 Ir1 C2 C28 -19.5(8)
C12 Ir1 C2 C28 -51.2(9)
C15 Ir1 C2 C28 18.3(9)
C14 Ir1 C2 C28 34.2(11)
C1 C2 C3 C4 64.6(14)
C28 C2 C3 C4 -126.6(11)
Ir1 C2 C3 C4 115.3(11)
C1 C2 C3 Ir1 -50.6(7)
C28 C2 C3 Ir1 118.1(8)
N1 Ir1 C3 C2 108.8(6)
C1 Ir1 C3 C2 30.0(5)
C13 Ir1 C3 C2 -153.0(6)
C11 Ir1 C3 C2 -89.4(6)
C12 Ir1 C3 C2 -127.6(6)
C15 Ir1 C3 C2 -64.2(7)
C14 Ir1 C3 C2 -107.0(15)
N1 Ir1 C3 C4 -8.5(8)
C1 Ir1 C3 C4 -87.3(8)
C2 Ir1 C3 C4 -117.3(10)
C13 Ir1 C3 C4 89.7(9)
C11 Ir1 C3 C4 153.3(7)
C12 Ir1 C3 C4 115.1(8)
C15 Ir1 C3 C4 178.5(7)
C14 Ir1 C3 C4 135.7(15)
C2 C3 C4 C5 107.7(13)
Ir1 C3 C4 C5 -166.3(8)
C2 C3 C4 C9 -71.6(15)
Ir1 C3 C4 C9 14.4(14)
C9 C4 C5 C6 2.2(18)
C3 C4 C5 C6 -177.2(11)
C4 C5 C6 C7 1(2)
C5 C6 C7 C8 -5(3)
C6 C7 C8 C9 4(3)
C7 C8 C9 C4 0(2)
C7 C8 C9 C10 -176.4(13)
C5 C4 C9 C8 -2.8(17)
C3 C4 C9 C8 176.5(11)
C5 C4 C9 C10 172.9(11)
C3 C4 C9 C10 -7.8(17)
C34 N1 C10 C9 178.1(11)
Ir1 N1 C10 C9 9.7(19)
C8 C9 C10 N1 170.3(12)
C4 C9 C10 N1 -6(2)
N1 Ir1 C11 C12 29.1(14)
C1 Ir1 C11 C12 -167.2(6)
C3 Ir1 C11 C12 -92.9(6)
C2 Ir1 C11 C12 -132.5(6)
C13 Ir1 C11 C12 37.4(7)
C15 Ir1 C11 C12 117.8(10)
C14 Ir1 C11 C12 81.1(7)
N1 Ir1 C11 C15 -88.7(13)
C1 Ir1 C11 C15 75.0(8)
C3 Ir1 C11 C15 149.3(7)
C2 Ir1 C11 C15 109.7(7)
C13 Ir1 C11 C15 -80.4(8)
C12 Ir1 C11 C15 -117.8(10)
C14 Ir1 C11 C15 -36.7(7)
N1 Ir1 C11 C16 146.4(11)
C1 Ir1 C11 C16 -49.9(11)
C3 Ir1 C11 C16 24.4(10)
C2 Ir1 C11 C16 -15.2(10)
C13 Ir1 C11 C16 154.6(11)
C12 Ir1 C11 C16 117.3(12)
C15 Ir1 C11 C16 -124.9(13)
C14 Ir1 C11 C16 -161.6(12)
C15 C11 C12 C13 1.0(11)
C16 C11 C12 C13 173.9(9)
Ir1 C11 C12 C13 -61.5(7)
C15 C11 C12 C17 -175.4(10)
C16 C11 C12 C17 -2.5(15)
Ir1 C11 C12 C17 122.1(10)
C15 C11 C12 Ir1 62.5(7)
C16 C11 C12 Ir1 -124.6(9)
N1 Ir1 C12 C13 -50.2(9)
C1 Ir1 C12 C13 146.1(10)
C3 Ir1 C12 C13 -147.7(8)
C2 Ir1 C12 C13 176.4(7)
C11 Ir1 C12 C13 117.5(10)
C15 Ir1 C12 C13 79.9(8)
C14 Ir1 C12 C13 39.1(8)
N1 Ir1 C12 C11 -167.7(6)
C1 Ir1 C12 C11 28.7(13)
C3 Ir1 C12 C11 94.8(7)
C2 Ir1 C12 C11 58.9(7)
C13 Ir1 C12 C11 -117.5(10)
C15 Ir1 C12 C11 -37.6(7)
C14 Ir1 C12 C11 -78.3(7)
N1 Ir1 C12 C17 71.3(11)
C1 Ir1 C12 C17 -92.4(14)
C3 Ir1 C12 C17 -26.2(11)
C2 Ir1 C12 C17 -62.2(12)
C13 Ir1 C12 C17 121.5(14)
C11 Ir1 C12 C17 -121.0(13)
C15 Ir1 C12 C17 -158.6(12)
C14 Ir1 C12 C17 160.6(12)
C11 C12 C13 C14 -2.7(11)
C17 C12 C13 C14 173.8(10)
Ir1 C12 C13 C14 -64.2(7)
C11 C12 C13 C18 -173.2(10)
C17 C12 C13 C18 3.3(17)
Ir1 C12 C13 C18 125.3(11)
C11 C12 C13 Ir1 61.5(7)
C17 C12 C13 Ir1 -122.0(10)
N1 Ir1 C13 C12 139.5(7)
C1 Ir1 C13 C12 -143.6(10)
C3 Ir1 C13 C12 43.9(10)
C2 Ir1 C13 C12 -8.6(16)
C11 Ir1 C13 C12 -37.4(7)
C15 Ir1 C13 C12 -80.3(8)
C14 Ir1 C13 C12 -115.6(10)
N1 Ir1 C13 C14 -104.8(7)
C1 Ir1 C13 C14 -27.9(15)
C3 Ir1 C13 C14 159.5(7)
C2 Ir1 C13 C14 107.0(13)
C11 Ir1 C13 C14 78.2(7)
C12 Ir1 C13 C14 115.6(10)
C15 Ir1 C13 C14 35.3(6)
N1 Ir1 C13 C18 19.9(12)
C1 Ir1 C13 C18 96.8(16)
C3 Ir1 C13 C18 -75.7(12)
C2 Ir1 C13 C18 -128.3(12)
C11 Ir1 C13 C18 -157.0(13)
C12 Ir1 C13 C18 -119.6(15)
C15 Ir1 C13 C18 160.1(13)
C14 Ir1 C13 C18 124.7(14)
C12 C13 C14 C15 3.4(12)
C18 C13 C14 C15 173.5(11)
Ir1 C13 C14 C15 -60.4(8)
C12 C13 C14 C19 -168.8(10)
C18 C13 C14 C19 1.3(18)
Ir1 C13 C14 C19 127.4(11)
C12 C13 C14 Ir1 63.9(7)
C18 C13 C14 Ir1 -126.1(12)
N1 Ir1 C14 C15 -158.8(6)
C1 Ir1 C14 C15 -72.6(7)
C3 Ir1 C14 C15 58.2(18)
C2 Ir1 C14 C15 -26.1(9)
C13 Ir1 C14 C15 119.1(9)
C11 Ir1 C14 C15 38.6(6)
C12 Ir1 C14 C15 81.1(7)
N1 Ir1 C14 C13 82.1(7)
C1 Ir1 C14 C13 168.3(6)
C3 Ir1 C14 C13 -60.9(18)
C2 Ir1 C14 C13 -145.2(7)
C11 Ir1 C14 C13 -80.5(7)
C12 Ir1 C14 C13 -38.0(7)
C15 Ir1 C14 C13 -119.1(9)
N1 Ir1 C14 C19 -33.0(15)
C1 Ir1 C14 C19 53.2(16)
C3 Ir1 C14 C19 -175.9(13)
C2 Ir1 C14 C19 99.7(15)
C13 Ir1 C14 C19 -115.1(17)
C11 Ir1 C14 C19 164.4(16)
C12 Ir1 C14 C19 -153.1(16)
C15 Ir1 C14 C19 125.8(17)
C13 C14 C15 C11 -2.8(12)
C19 C14 C15 C11 168.7(11)
Ir1 C14 C15 C11 -62.1(7)
C13 C14 C15 C20 -176.0(10)
C19 C14 C15 C20 -4.5(18)
Ir1 C14 C15 C20 124.7(10)
C13 C14 C15 Ir1 59.3(8)
C19 C14 C15 Ir1 -129.2(12)
C12 C11 C15 C14 1.2(11)
C16 C11 C15 C14 -171.2(10)
Ir1 C11 C15 C14 63.7(8)
C12 C11 C15 C20 174.4(9)
C16 C11 C15 C20 2.0(17)
Ir1 C11 C15 C20 -123.0(10)
C12 C11 C15 Ir1 -62.6(7)
C16 C11 C15 Ir1 125.0(10)
N1 Ir1 C15 C14 30.8(9)
C1 Ir1 C15 C14 122.3(6)
C3 Ir1 C15 C14 -159.5(6)
C2 Ir1 C15 C14 163.6(6)
C13 Ir1 C15 C14 -37.6(6)
C11 Ir1 C15 C14 -116.8(10)
C12 Ir1 C15 C14 -79.7(7)
N1 Ir1 C15 C11 147.5(6)
C1 Ir1 C15 C11 -120.9(7)
C3 Ir1 C15 C11 -42.8(9)
C2 Ir1 C15 C11 -79.6(7)
C13 Ir1 C15 C11 79.2(7)
C12 Ir1 C15 C11 37.0(6)
C14 Ir1 C15 C11 116.8(10)
N1 Ir1 C15 C20 -91.9(13)
C1 Ir1 C15 C20 -0.3(12)
C3 Ir1 C15 C20 77.8(12)
C2 Ir1 C15 C20 41.0(12)
C13 Ir1 C15 C20 -160.3(13)
C11 Ir1 C15 C20 120.6(15)
C12 Ir1 C15 C20 157.6(13)
C14 Ir1 C15 C20 -122.7(14)
C2 C1 C21 C22 15(2)
Ir1 C1 C21 C22 -166.1(8)
C1 C21 C22 C23 2.2(16)
C1 C21 C22 C27 -173.7(9)
C21 C22 C23 C24 -178.7(10)
C27 C22 C23 C24 -2.9(16)
C22 C23 C24 C25 7.1(18)
C23 C24 C25 C26 -8.8(18)
C24 C25 C26 C27 6.8(19)
C25 C26 C27 C22 -2.5(17)
C23 C22 C27 C26 0.5(14)
C21 C22 C27 C26 176.6(9)
C1 C2 C28 C33 7.7(13)
C3 C2 C28 C33 -160.9(9)
Ir1 C2 C28 C33 -73.7(11)
C1 C2 C28 C29 -170.1(8)
C3 C2 C28 C29 21.3(13)
Ir1 C2 C28 C29 108.4(9)
C33 C28 C29 C30 2.9(14)
C2 C28 C29 C30 -179.1(9)
C28 C29 C30 C31 -0.3(15)
C29 C30 C31 C32 -0.7(15)
C30 C31 C32 C33 -1.1(15)
C31 C32 C33 C28 3.8(15)
C29 C28 C33 C32 -4.7(14)
C2 C28 C33 C32 177.4(9)
